data_7243563
loop_
_publ_author_name
'Qiu, Qi-Ming'
'Sun, Ke-Ning'
'Yang, Guo-Yu'

_publ_section_title
;
 Five new rubidium borates with 0D clusters, 1D chains, 2D layers and 3D
 frameworks
;
_journal_issue 40
_journal_name_full CrystEngComm
_journal_page_first 7081
_journal_page_last 7089
_journal_paper_doi 10.1039/D1CE00944C
_journal_volume 23
_journal_year 2021
_chemical_formula_sum 'B12 Ba H4 O22 Rb2'
_chemical_formula_weight 794.03
_space_group_crystal_system monoclinic
_space_group_IT_number 14
_space_group_name_Hall '-P 2ybc'
_space_group_name_H-M_alt 'P 1 21/c 1'
_atom_sites_solution_hydrogens difmap
_audit_creation_method SHELXL-2018/3
_audit_update_record
;
2021-06-02 deposited with the CCDC.	2021-09-01 downloaded from the CCDC.
;
_cell_angle_alpha 90
_cell_angle_beta 117.603(7)
_cell_angle_gamma 90
_cell_formula_units_Z 2
_cell_length_a 9.058(3)
_cell_length_b 6.620(2)
_cell_length_c 18.294(6)
_cell_measurement_reflns_used 1532
_cell_measurement_temperature 296(2)
_cell_measurement_theta_max 24.20
_cell_measurement_theta_min 2.54
_cell_volume 972.1(5)
_computing_cell_refinement 'Bruker SAINT'
_computing_data_collection 'Bruker APEX2'
_computing_data_reduction 'Bruker SAINT'
_computing_molecular_graphics 'Bruker SHELXTL'
_computing_publication_material 'Bruker SHELXTL'
_computing_structure_refinement 'SHELXL-2018/3 (Sheldrick, 2018)'
_computing_structure_solution 'SHELXL-2018/3 (Sheldrick, 2018)'
_diffrn_ambient_temperature 296(2)
_diffrn_measured_fraction_theta_full 0.990
_diffrn_measured_fraction_theta_max 0.990
_diffrn_measurement_device_type 'CCD area detector'
_diffrn_measurement_method 'phi and omega scans'
_diffrn_radiation_type MoK\a
_diffrn_radiation_wavelength 0.71073
_diffrn_reflns_av_R_equivalents 0.0533
_diffrn_reflns_av_unetI/netI 0.0513
_diffrn_reflns_Laue_measured_fraction_full 0.990
_diffrn_reflns_Laue_measured_fraction_max 0.990
_diffrn_reflns_limit_h_max 10
_diffrn_reflns_limit_h_min -10
_diffrn_reflns_limit_k_max 7
_diffrn_reflns_limit_k_min -7
_diffrn_reflns_limit_l_max 21
_diffrn_reflns_limit_l_min -20
_diffrn_reflns_number 5934
_diffrn_reflns_point_group_measured_fraction_full 0.990
_diffrn_reflns_point_group_measured_fraction_max 0.990
_diffrn_reflns_theta_full 24.611
_diffrn_reflns_theta_max 24.611
_diffrn_reflns_theta_min 2.513
_diffrn_source 'fine-focus sealed tube'
_exptl_absorpt_coefficient_mu 7.128
_exptl_absorpt_correction_type multi-scan
_exptl_absorpt_process_details sadabs
_exptl_crystal_colour colorless
_exptl_crystal_density_diffrn 2.713
_exptl_crystal_description block
_exptl_crystal_F_000 740
_exptl_crystal_size_max 0.030
_exptl_crystal_size_mid 0.020
_exptl_crystal_size_min 0.020
_exptl_transmission_factor_max 0.7452
_exptl_transmission_factor_min 0.4460
_refine_diff_density_max 0.767
_refine_diff_density_min -0.838
_refine_diff_density_rms 0.174
_refine_ls_extinction_method none
_refine_ls_goodness_of_fit_ref 1.050
_refine_ls_hydrogen_treatment constr
_refine_ls_matrix_type full
_refine_ls_number_parameters 172
_refine_ls_number_reflns 1618
_refine_ls_number_restraints 32
_refine_ls_restrained_S_all 1.051
_refine_ls_R_factor_all 0.0732
_refine_ls_R_factor_gt 0.0520
_refine_ls_shift/su_max 0.000
_refine_ls_shift/su_mean 0.000
_refine_ls_structure_factor_coef Fsqd
_refine_ls_weighting_details 'w=1/[\s^2^(Fo^2^)+(0.0649P)^2^+11.2632P] where P=(Fo^2^+2Fc^2^)/3'
_refine_ls_weighting_scheme calc
_refine_ls_wR_factor_gt 0.1353
_refine_ls_wR_factor_ref 0.1458
_reflns_Friedel_coverage 0.000
_reflns_number_gt 1247
_reflns_number_total 1618
_reflns_threshold_expression 'I > 2\s(I)'
_cod_data_source_file d1ce00944c2.cif
_cod_data_source_block 3_a_CCDC1
_cod_depositor_comments 'Adding full bibliography for 7243561--7243565.cif.'
_cod_original_cell_volume 972.2(6)
_cod_original_sg_symbol_H-M 'P 21/c'
_cod_original_formula_sum 'B12 H4 Ba O22 Rb2'
_cod_database_code 7243563
_shelx_shelxl_version_number 2018/3
_shelx_space_group_comment
;
The symmetry employed for this shelxl refinement is uniquely defined
by the following loop, which should always be used as a source of
symmetry information in preference to the above space-group names.
They are only intended as comments.
;
_shelx_estimated_absorpt_t_min 0.815
_shelx_estimated_absorpt_t_max 0.871

loop_
_space_group_symop_operation_xyz
'x, y, z'
'-x, y+1/2, -z+1/2'
'-x, -y, -z'
'x, -y-1/2, z-1/2'

loop_
_atom_site_label
_atom_site_type_symbol
_atom_site_fract_x
_atom_site_fract_y
_atom_site_fract_z
_atom_site_U_iso_or_equiv
_atom_site_adp_type
_atom_site_occupancy
_atom_site_site_symmetry_order
_atom_site_calc_flag
_atom_site_refinement_flags_posn
_atom_site_refinement_flags_adp
_atom_site_refinement_flags_occupancy
_atom_site_disorder_assembly
_atom_site_disorder_group
Rb Rb 0.10689(13) 0.68306(14) 0.12205(7) 0.0369(3) Uani 1 1 d . . . . .
Ba Ba 0.67082(16) -0.10375(18) 0.65623(8) 0.0347(4) Uani 0.5 1 d . . P . .
O2 O 0.1447(6) 0.8603(7) 0.4066(3) 0.0124(11) Uani 1 1 d . U . . .
O7 O 0.1803(6) 0.2081(7) 0.5769(3) 0.0135(12) Uani 1 1 d . . . . .
O9 O 0.3591(7) 0.4235(8) 0.6875(3) 0.0167(12) Uani 1 1 d . . . . .
O4 O 0.3278(7) 0.9519(7) 0.5458(3) 0.0148(12) Uani 1 1 d . U . . .
O10 O 0.4737(6) 0.2459(8) 0.6122(3) 0.0149(12) Uani 1 1 d . . . . .
O3 O 0.1628(7) 0.5106(7) 0.3702(3) 0.0157(12) Uani 1 1 d . . . . .
O1 O 0.0748(7) 0.7579(8) 0.2676(3) 0.0195(13) Uani 1 1 d D . . . .
H1 H 0.007148 0.849029 0.248393 0.023 Uiso 1 1 d DR U . . .
O5 O 0.2852(7) 0.6139(8) 0.5102(3) 0.0171(12) Uani 1 1 d . U . . .
O8 O 0.1032(7) 0.3403(9) 0.6758(4) 0.0230(14) Uani 1 1 d . . . . .
O6 O 0.2629(7) 0.2640(7) 0.4710(3) 0.0159(12) Uani 1 1 d . U . . .
O11 O 0.6329(7) 0.4844(9) 0.7147(4) 0.0252(14) Uani 1 1 d D . . . .
H11 H 0.702024 0.436950 0.702460 0.030 Uiso 1 1 d DR U . . .
B3 B 0.2385(11) 0.4616(12) 0.4514(6) 0.0134(19) Uani 1 1 d . U . . .
B4 B 0.3114(12) 0.1707(13) 0.5504(6) 0.0156(19) Uani 1 1 d . . . . .
B2 B 0.2492(11) 0.8160(13) 0.4854(6) 0.0148(19) Uani 1 1 d . . . . .
B1 B 0.0691(11) 0.7038(12) 0.3432(5) 0.0115(18) Uani 1 1 d . . . . .
B5 B 0.2090(12) 0.3179(13) 0.6438(6) 0.017(2) Uani 1 1 d . . . . .
B6 B 0.4856(12) 0.3841(13) 0.6687(6) 0.017(2) Uani 1 1 d . . . . .

loop_
_atom_site_aniso_label
_atom_site_aniso_U_11
_atom_site_aniso_U_22
_atom_site_aniso_U_33
_atom_site_aniso_U_23
_atom_site_aniso_U_13
_atom_site_aniso_U_12
Rb 0.0420(6) 0.0237(5) 0.0516(7) -0.0019(4) 0.0275(5) 0.0024(4)
Ba 0.0374(7) 0.0292(7) 0.0399(8) 0.0027(5) 0.0200(6) 0.0041(5)
O2 0.0133(18) 0.0069(18) 0.0158(19) -0.0002(15) 0.0057(15) 0.0022(15)
O7 0.015(3) 0.006(3) 0.021(3) -0.004(2) 0.010(3) -0.003(2)
O9 0.017(3) 0.011(3) 0.025(3) -0.011(2) 0.012(3) -0.005(2)
O4 0.021(3) 0.003(2) 0.019(3) -0.001(2) 0.008(2) -0.003(2)
O10 0.014(3) 0.008(3) 0.026(3) -0.005(2) 0.012(3) -0.003(2)
O3 0.022(3) 0.005(3) 0.018(3) -0.002(2) 0.007(3) 0.002(2)
O1 0.026(3) 0.012(3) 0.023(3) 0.005(2) 0.013(3) 0.006(2)
O5 0.027(3) 0.004(2) 0.018(3) -0.002(2) 0.009(2) 0.002(2)
O8 0.015(3) 0.026(3) 0.033(4) -0.015(3) 0.015(3) -0.007(3)
O6 0.025(3) 0.004(2) 0.019(3) 0.000(2) 0.010(2) -0.002(2)
O11 0.017(3) 0.026(3) 0.037(4) -0.021(3) 0.016(3) -0.010(3)
B3 0.015(4) 0.004(4) 0.028(5) -0.004(3) 0.015(4) -0.002(3)
B4 0.020(5) 0.004(4) 0.026(5) 0.000(4) 0.014(4) 0.000(4)
B2 0.020(5) 0.007(4) 0.026(5) -0.004(4) 0.017(4) -0.002(4)
B1 0.018(5) 0.002(4) 0.016(5) 0.000(3) 0.009(4) 0.003(3)
B5 0.020(5) 0.006(4) 0.026(5) 0.003(4) 0.011(4) 0.006(4)
B6 0.019(5) 0.005(4) 0.027(6) 0.002(4) 0.013(4) 0.000(4)

loop_
_atom_type_symbol
_atom_type_description
_atom_type_scat_dispersion_real
_atom_type_scat_dispersion_imag
_atom_type_scat_source
B B 0.0013 0.0007 'International Tables Vol C Tables 4.2.6.8 and 6.1.1.4'
H H 0.0000 0.0000 'International Tables Vol C Tables 4.2.6.8 and 6.1.1.4'
O O 0.0106 0.0060 'International Tables Vol C Tables 4.2.6.8 and 6.1.1.4'
Rb Rb -0.9393 2.9676 'International Tables Vol C Tables 4.2.6.8 and 6.1.1.4'
Ba Ba -0.3244 2.2819 'International Tables Vol C Tables 4.2.6.8 and 6.1.1.4'

loop_
_geom_angle_atom_site_label_1
_geom_angle_atom_site_label_2
_geom_angle_atom_site_label_3
_geom_angle
_geom_angle_site_symmetry_1
_geom_angle_site_symmetry_3
_geom_angle_publ_flag
O1 Rb O7 124.00(15) . 4_565 ?
O1 Rb O2 83.60(16) . 2_545 ?
O7 Rb O2 64.30(15) 4_565 2_545 ?
O1 Rb O6 85.96(16) . 2 ?
O7 Rb O6 109.87(14) 4_565 2 ?
O2 Rb O6 58.10(14) 2_545 2 ?
O1 Rb O11 60.83(15) . 3_666 ?
O7 Rb O11 77.11(15) 4_565 3_666 ?
O2 Rb O11 95.33(15) 2_545 3_666 ?
O6 Rb O11 140.69(15) 2 3_666 ?
O1 Rb O4 148.04(16) . 4_575 ?
O7 Rb O4 47.23(14) 4_565 4_575 ?
O2 Rb O4 108.57(14) 2_545 4_575 ?
O6 Rb O4 125.76(15) 2 4_575 ?
O11 Rb O4 88.17(15) 3_666 4_575 ?
O1 Rb O9 82.95(15) . 4_575 ?
O7 Rb O9 126.79(14) 4_565 4_575 ?
O2 Rb O9 166.20(15) 2_545 4_575 ?
O6 Rb O9 117.69(13) 2 4_575 ?
O11 Rb O9 80.78(14) 3_666 4_575 ?
O4 Rb O9 84.64(14) 4_575 4_575 ?
O1 Rb B2 162.0(2) . 4_575 ?
O7 Rb B2 64.07(18) 4_565 4_575 ?
O2 Rb B2 113.72(19) 2_545 4_575 ?
O6 Rb B2 107.0(2) 2 4_575 ?
O11 Rb B2 110.4(2) 3_666 4_575 ?
O4 Rb B2 24.03(18) 4_575 4_575 ?
O9 Rb B2 79.96(19) 4_575 4_575 ?
O1 Rb O8 62.48(15) . 4_575 ?
O7 Rb O8 167.22(14) 4_565 4_575 ?
O2 Rb O8 128.48(14) 2_545 4_575 ?
O6 Rb O8 80.63(14) 2 4_575 ?
O11 Rb O8 99.58(15) 3_666 4_575 ?
O4 Rb O8 120.87(13) 4_575 4_575 ?
O9 Rb O8 40.59(13) 4_575 4_575 ?
B2 Rb O8 106.51(18) 4_575 4_575 ?
O1 Rb O3 56.70(14) . 2 ?
O7 Rb O3 150.44(14) 4_565 2 ?
O2 Rb O3 87.60(13) 2_545 2 ?
O6 Rb O3 42.45(14) 2 2 ?
O11 Rb O3 116.66(14) 3_666 2 ?
O4 Rb O3 149.50(13) 4_575 2 ?
O9 Rb O3 82.43(13) 4_575 2 ?
B2 Rb O3 125.79(18) 4_575 2 ?
O8 Rb O3 41.88(13) 4_575 2 ?
O1 Rb B3 78.3(2) . 2 ?
O7 Rb B3 132.73(19) 4_565 2 ?
O2 Rb B3 80.08(18) 2_545 2 ?
O6 Rb B3 23.85(18) 2 2 ?
O11 Rb B3 139.1(2) 3_666 2 ?
O4 Rb B3 132.01(19) 4_575 2 ?
O9 Rb B3 94.14(18) 4_575 2 ?
B2 Rb B3 108.5(2) 4_575 2 ?
O8 Rb B3 56.99(18) 4_575 2 ?
O3 Rb B3 23.53(19) 2 2 ?
O1 Rb O7 129.85(15) . 2 ?
O7 Rb O7 84.23(14) 4_565 2 ?
O2 Rb O7 72.56(13) 2_545 2 ?
O6 Rb O7 43.95(13) 2 2 ?
O11 Rb O7 160.89(14) 3_666 2 ?
O4 Rb O7 82.06(14) 4_575 2 ?
O9 Rb O7 114.36(13) 4_575 2 ?
B2 Rb O7 63.71(19) 4_575 2 ?
O8 Rb O7 99.53(13) 4_575 2 ?
O3 Rb O7 78.37(13) 2 2 ?
B3 Rb O7 54.86(19) 2 2 ?
O1 Rb H1 15.4 . . ?
O7 Rb H1 136.7 4_565 . ?
O2 Rb H1 85.5 2_545 . ?
O6 Rb H1 73.9 2 . ?
O11 Rb H1 75.7 3_666 . ?
O4 Rb H1 159.7 4_575 . ?
O9 Rb H1 80.7 4_575 . ?
B2 Rb H1 158.4 4_575 . ?
O8 Rb H1 52.0 4_575 . ?
O3 Rb H1 41.4 2 . ?
B3 Rb H1 63.5 2 . ?
O7 Rb H1 116.8 2 . ?
O10 Ba O8 117.74(17) . 2_646 ?
O10 Ba O4 49.24(14) . 1_545 ?
O8 Ba O4 142.71(16) 2_646 1_545 ?
O10 Ba O6 114.70(16) . 3_656 ?
O8 Ba O6 121.20(16) 2_646 3_656 ?
O4 Ba O6 92.43(16) 1_545 3_656 ?
O10 Ba O2 80.52(15) . 3_666 ?
O8 Ba O2 104.09(16) 2_646 3_666 ?
O4 Ba O2 106.64(15) 1_545 3_666 ?
O6 Ba O2 60.64(15) 3_656 3_666 ?
O10 Ba O9 84.11(15) . 2_646 ?
O8 Ba O9 46.29(15) 2_646 2_646 ?
O4 Ba O9 96.78(15) 1_545 2_646 ?
O6 Ba O9 160.50(15) 3_656 2_646 ?
O2 Ba O9 131.62(15) 3_666 2_646 ?
O10 Ba O11 133.51(16) . 1_545 ?
O8 Ba O11 68.77(17) 2_646 1_545 ?
O4 Ba O11 95.91(15) 1_545 1_545 ?
O6 Ba O11 93.14(15) 3_656 1_545 ?
O2 Ba O11 145.39(15) 3_666 1_545 ?
O9 Ba O11 68.89(15) 2_646 1_545 ?
O10 Ba O1 76.10(15) . 3_666 ?
O8 Ba O1 65.93(16) 2_646 3_666 ?
O4 Ba O1 124.57(15) 1_545 3_666 ?
O6 Ba O1 104.35(15) 3_656 3_666 ?
O2 Ba O1 47.37(15) 3_666 3_666 ?
O9 Ba O1 84.45(15) 2_646 3_666 ?
O11 Ba O1 134.20(16) 1_545 3_666 ?
O10 Ba O3 157.61(16) . 3_656 ?
O8 Ba O3 84.27(16) 2_646 3_656 ?
O4 Ba O3 115.76(15) 1_545 3_656 ?
O6 Ba O3 44.07(14) 3_656 3_656 ?
O2 Ba O3 90.56(14) 3_666 3_656 ?
O9 Ba O3 116.55(14) 2_646 3_656 ?
O11 Ba O3 55.60(14) 1_545 3_656 ?
O1 Ba O3 112.57(15) 3_666 3_656 ?
O10 Ba B5 106.5(2) . 2_646 ?
O8 Ba B5 23.3(2) 2_646 2_646 ?
O4 Ba B5 119.6(2) 1_545 2_646 ?
O6 Ba B5 138.4(2) 3_656 2_646 ?
O2 Ba B5 124.23(19) 3_666 2_646 ?
O9 Ba B5 24.85(19) 2_646 2_646 ?
O11 Ba B5 60.15(19) 1_545 2_646 ?
O1 Ba B5 79.89(18) 3_666 2_646 ?
O3 Ba B5 95.52(19) 3_656 2_646 ?
O10 Ba B3 134.3(2) . 3_656 ?
O8 Ba B3 106.9(2) 2_646 3_656 ?
O4 Ba B3 98.98(19) 1_545 3_656 ?
O6 Ba B3 22.68(18) 3_656 3_656 ?
O2 Ba B3 79.71(17) 3_666 3_656 ?
O9 Ba B3 138.01(19) 2_646 3_656 ?
O11 Ba B3 70.94(19) 1_545 3_656 ?
O1 Ba B3 116.52(18) 3_666 3_656 ?
O3 Ba B3 23.34(18) 3_656 3_656 ?
B5 Ba B3 118.7(2) 2_646 3_656 ?
O10 Ba B4 24.60(19) . . ?
O8 Ba B4 134.7(2) 2_646 . ?
O4 Ba B4 24.68(18) 1_545 . ?
O6 Ba B4 103.8(2) 3_656 . ?
O2 Ba B4 92.98(18) 3_666 . ?
O9 Ba B4 91.44(19) 2_646 . ?
O11 Ba B4 116.45(19) 1_545 . ?
O1 Ba B4 100.16(19) 3_666 . ?
O3 Ba B4 137.95(19) 3_656 . ?
B5 Ba B4 116.3(2) 2_646 . ?
B3 Ba B4 117.4(2) 3_656 . ?
B2 O2 B1 122.3(6) . . ?
B2 O2 Ba 107.3(5) . 3_666 ?
B1 O2 Ba 102.8(4) . 3_666 ?
B2 O2 Rb 116.5(5) . 2 ?
B1 O2 Rb 109.1(4) . 2 ?
Ba O2 Rb 93.75(14) 3_666 2 ?
B5 O7 B4 122.5(7) . . ?
B5 O7 Rb 101.4(5) . 4_566 ?
B4 O7 Rb 105.5(4) . 4_566 ?
B5 O7 Rb 137.9(5) . 2_545 ?
B4 O7 Rb 88.5(5) . 2_545 ?
Rb O7 Rb 95.77(14) 4_566 2_545 ?
B6 O9 B5 117.8(7) . . ?
B6 O9 Ba 133.2(5) . 2_656 ?
B5 O9 Ba 91.2(5) . 2_656 ?
B6 O9 Rb 125.4(5) . 4_576 ?
B5 O9 Rb 82.1(4) . 4_576 ?
Ba O9 Rb 92.30(14) 2_656 4_576 ?
B2 O4 B4 132.8(7) . 1_565 ?
B2 O4 Ba 119.1(5) . 1_565 ?
B4 O4 Ba 101.2(5) 1_565 1_565 ?
B2 O4 Rb 88.3(4) . 4_576 ?
B4 O4 Rb 99.1(4) 1_565 4_576 ?
Ba O4 Rb 111.71(18) 1_565 4_576 ?
B6 O10 B4 121.2(6) . . ?
B6 O10 Ba 121.8(5) . . ?
B4 O10 Ba 102.6(4) . . ?
B3 O3 B1 119.4(6) . . ?
B3 O3 Ba 86.0(4) . 3_656 ?
B1 O3 Ba 154.4(5) . 3_656 ?
B3 O3 Rb 78.8(4) . 2_545 ?
B1 O3 Rb 105.0(4) . 2_545 ?
Ba O3 Rb 82.26(12) 3_656 2_545 ?
B1 O1 Rb 155.5(4) . . ?
B1 O1 Ba 95.8(4) . 3_666 ?
Rb O1 Ba 99.93(16) . 3_666 ?
B1 O1 H1 104.0 . . ?
Rb O1 H1 96.1 . . ?
Ba O1 H1 84.3 3_666 . ?
B3 O5 B2 120.1(7) . . ?
B3 O5 Rb 133.7(5) . 4_576 ?
B2 O5 Rb 73.4(4) . 4_576 ?
B5 O8 B1 140.7(7) . 3_566 ?
B5 O8 Ba 100.7(5) . 2_656 ?
B1 O8 Ba 116.1(5) 3_566 2_656 ?
B5 O8 Rb 82.5(5) . 4_576 ?
B1 O8 Rb 106.1(4) 3_566 4_576 ?
Ba O8 Rb 95.53(16) 2_656 4_576 ?
B5 O8 Rb 71.1(5) . 4_566 ?
B1 O8 Rb 83.5(4) 3_566 4_566 ?
Ba O8 Rb 109.25(19) 2_656 4_566 ?
Rb O8 Rb 146.37(19) 4_576 4_566 ?
B3 O6 B4 128.2(7) . . ?
B3 O6 Ba 102.3(5) . 3_656 ?
B4 O6 Ba 125.2(4) . 3_656 ?
B3 O6 Rb 91.2(5) . 2_545 ?
B4 O6 Rb 103.4(5) . 2_545 ?
Ba O6 Rb 94.09(16) 3_656 2_545 ?
B6 O11 Ba 117.3(5) . 1_565 ?
B6 O11 Rb 121.2(5) . 3_666 ?
Ba O11 Rb 121.17(18) 1_565 3_666 ?
B6 O11 H11 107.2 . . ?
Ba O11 H11 91.3 1_565 . ?
Rb O11 H11 77.6 3_666 . ?
O6 B3 O3 117.5(7) . . ?
O6 B3 O5 123.0(8) . . ?
O3 B3 O5 119.5(7) . . ?
O6 B3 Rb 65.0(4) . 2_545 ?
O3 B3 Rb 77.7(4) . 2_545 ?
O5 B3 Rb 127.3(5) . 2_545 ?
O6 B3 Ba 55.1(4) . 3_656 ?
O3 B3 Ba 70.7(4) . 3_656 ?
O5 B3 Ba 151.8(5) . 3_656 ?
Rb B3 Ba 79.35(19) 2_545 3_656 ?
O6 B4 O4 111.0(7) . 1_545 ?
O6 B4 O10 111.1(7) . . ?
O4 B4 O10 106.8(7) 1_545 . ?
O6 B4 O7 109.7(7) . . ?
O4 B4 O7 107.4(6) 1_545 . ?
O10 B4 O7 110.9(7) . . ?
O6 B4 Ba 124.0(5) . . ?
O4 B4 Ba 54.1(4) 1_545 . ?
O10 B4 Ba 52.8(4) . . ?
O7 B4 Ba 126.3(5) . . ?
O6 B4 Rb 132.6(5) . 4_566 ?
O4 B4 Rb 57.2(4) 1_545 4_566 ?
O10 B4 Rb 116.3(5) . 4_566 ?
O7 B4 Rb 50.8(3) . 4_566 ?
Ba B4 Rb 87.9(2) . 4_566 ?
O6 B4 Rb 53.8(4) . 2_545 ?
O4 B4 Rb 93.8(5) 1_545 2_545 ?
O10 B4 Rb 158.6(5) . 2_545 ?
O7 B4 Rb 67.2(4) . 2_545 ?
Ba B4 Rb 146.6(3) . 2_545 ?
Rb B4 Rb 79.92(19) 4_566 2_545 ?
O2 B2 O4 125.4(7) . . ?
O2 B2 O5 119.9(7) . . ?
O4 B2 O5 114.7(8) . . ?
O2 B2 Rb 119.0(5) . 4_576 ?
O4 B2 Rb 67.6(4) . 4_576 ?
O5 B2 Rb 82.6(5) . 4_576 ?
O2 B2 Rb 45.0(4) . 2 ?
O4 B2 Rb 89.8(5) . 2 ?
O5 B2 Rb 142.7(5) . 2 ?
Rb B2 Rb 81.61(19) 4_576 2 ?
O1 B1 O8 109.2(7) . 3_566 ?
O1 B1 O2 111.7(6) . . ?
O8 B1 O2 112.6(6) 3_566 . ?
O1 B1 O3 105.2(6) . . ?
O8 B1 O3 106.8(6) 3_566 . ?
O2 B1 O3 111.1(6) . . ?
O1 B1 Rb 99.1(4) . 2 ?
O8 B1 Rb 73.6(4) 3_566 2 ?
O2 B1 Rb 49.1(3) . 2 ?
O3 B1 Rb 153.8(5) . 2 ?
O8 B5 O7 125.6(8) . . ?
O8 B5 O9 113.3(8) . . ?
O7 B5 O9 121.1(8) . . ?
O8 B5 Ba 56.1(4) . 2_656 ?
O7 B5 Ba 155.7(6) . 2_656 ?
O9 B5 Ba 64.0(4) . 2_656 ?
O8 B5 Rb 74.5(5) . 4_576 ?
O7 B5 Rb 119.5(5) . 4_576 ?
O9 B5 Rb 73.9(4) . 4_576 ?
Ba B5 Rb 84.9(2) 2_656 4_576 ?
O8 B5 Rb 87.1(5) . 4_566 ?
O7 B5 Rb 55.9(4) . 4_566 ?
O9 B5 Rb 133.5(5) . 4_566 ?
Ba B5 Rb 102.2(2) 2_656 4_566 ?
Rb B5 Rb 152.2(3) 4_576 4_566 ?
O10 B6 O9 123.0(8) . . ?
O10 B6 O11 120.5(8) . . ?
O9 B6 O11 116.4(7) . . ?

loop_
_geom_bond_atom_site_label_1
_geom_bond_atom_site_label_2
_geom_bond_distance
_geom_bond_site_symmetry_2
_geom_bond_publ_flag
Rb O1 2.853(6) . ?
Rb O7 2.887(5) 4_565 ?
Rb O2 2.988(5) 2_545 ?
Rb O6 3.020(6) 2 ?
Rb O11 3.030(7) 3_666 ?
Rb O4 3.055(5) 4_575 ?
Rb O9 3.302(6) 4_575 ?
Rb B2 3.302(9) 4_575 ?
Rb O8 3.309(6) 4_575 ?
Rb O3 3.318(5) 2 ?
Rb B3 3.332(8) 2 ?
Rb O7 3.357(6) 2 ?
Rb H1 3.0497 . ?
Ba O10 2.804(5) . ?
Ba O8 2.818(6) 2_646 ?
Ba O4 2.837(6) 1_545 ?
Ba O6 2.864(6) 3_656 ?
Ba O2 2.914(5) 3_666 ?
Ba O9 3.000(6) 2_646 ?
Ba O11 3.006(6) 1_545 ?
Ba O1 3.085(6) 3_666 ?
Ba O3 3.230(5) 3_656 ?
Ba B5 3.338(10) 2_646 ?
Ba B3 3.415(9) 3_656 ?
Ba B4 3.436(9) . ?
O2 B2 1.340(11) . ?
O2 B1 1.467(10) . ?
O7 B5 1.342(11) . ?
O7 B4 1.497(10) . ?
O9 B6 1.365(11) . ?
O9 B5 1.403(11) . ?
O4 B2 1.345(11) . ?
O4 B4 1.463(10) 1_565 ?
O10 B6 1.347(11) . ?
O10 B4 1.466(11) . ?
O3 B3 1.356(11) . ?
O3 B1 1.487(10) . ?
O1 B1 1.451(10) . ?
O1 H1 0.8146 . ?
O5 B3 1.390(10) . ?
O5 B2 1.402(10) . ?
O8 B5 1.341(11) . ?
O8 B1 1.464(10) 3_566 ?
O6 B3 1.347(10) . ?
O6 B4 1.446(11) . ?
O11 B6 1.374(11) . ?
O11 H11 0.8190 . ?

loop_
_geom_hbond_atom_site_label_D
_geom_hbond_atom_site_label_H
_geom_hbond_atom_site_label_A
_geom_hbond_distance_DH
_geom_hbond_distance_HA
_geom_hbond_distance_DA
_geom_hbond_angle_DHA
_geom_hbond_site_symmetry_A
_geom_hbond_publ_flag
O11 H11 O1 0.82 2.24 2.982(8) 150.6 3_666 yes
O11 H11 O3 0.82 2.21 2.915(8) 144.1 3_666 yes
O11 H11 O3 0.82 2.21 2.915(8) 144.1 3_666 yes
O11 H11 O1 0.82 2.24 2.982(8) 150.6 3_666 yes
